data_4342876
loop_
_publ_author_name
'Chorazy, Szymon'
'Arczynski, Miros\/law'
'Nakabayashi, Koji'
'Sieklucka, Barbara'
'Ohkoshi, Shin-Ichi'

_publ_section_title
;
 Visible to Near-Infrared Emission from
 Ln(III)(Bis-oxazoline)-[Mo(V)(CN)8] (Ln = Ce-Yb) Magnetic Coordination
 Polymers Showing Unusual Lanthanide-Dependent Sliding of Cyanido-Bridged
 Layers.
;
_journal_issue 10
_journal_name_full 'Inorganic chemistry'
_journal_page_first 4724
_journal_page_last 4736
_journal_paper_doi 10.1021/acs.inorgchem.5b00040
_journal_volume 54
_journal_year 2015
_chemical_formula_sum 'C26 H25 Mo N14 O7 Pr'
_chemical_formula_weight 882.45
_chemical_name_systematic
;
 ?
;
_space_group_IT_number 14
_symmetry_cell_setting monoclinic
_symmetry_space_group_name_Hall '-P 2yn'
_symmetry_space_group_name_H-M 'P 1 21/n 1'
_atom_sites_solution_hydrogens geom
_atom_sites_solution_primary direct
_atom_sites_solution_secondary difmap
_audit_conform_dict_location ftp://ftp.iucr.org/pub/cif_core.dic
_audit_conform_dict_name cif_core.dic
_audit_conform_dict_version 2.4
_audit_creation_date 2014-09-18T22:31:51-00:00
_audit_creation_method 'WinGX routine CIF_UPDATE'
_cell_angle_alpha 90
_cell_angle_beta 93.063(2)
_cell_angle_gamma 90
_cell_formula_units_Z 4
_cell_length_a 12.5363(9)
_cell_length_b 19.9887(14)
_cell_length_c 14.0150(9)
_cell_measurement_temperature 90(2)
_cell_volume 3506.9(4)
_computing_structure_refinement 'SHELXL-97 (Sheldrick, 1997)'
_computing_structure_solution 'SHELXS-97 (Sheldrick, 1990)'
_diffrn_ambient_temperature 90(2)
_diffrn_measured_fraction_theta_full 0.995
_diffrn_measured_fraction_theta_max 0.995
_diffrn_measurement_device_type 'Rigaku R-AXIS RAPID'
_diffrn_measurement_method \w
_diffrn_radiation_monochromator graphite
_diffrn_radiation_type MoK\a
_diffrn_radiation_wavelength 0.71075
_diffrn_reflns_av_R_equivalents 0.1315
_diffrn_reflns_av_unetI/netI 0.1136
_diffrn_reflns_limit_h_max 16
_diffrn_reflns_limit_h_min -16
_diffrn_reflns_limit_k_max 25
_diffrn_reflns_limit_k_min -25
_diffrn_reflns_limit_l_max 17
_diffrn_reflns_limit_l_min -18
_diffrn_reflns_number 32844
_diffrn_reflns_theta_full 27.47
_diffrn_reflns_theta_max 27.47
_diffrn_reflns_theta_min 3.03
_exptl_absorpt_coefficient_mu 1.793
_exptl_absorpt_correction_T_max 0.9001
_exptl_absorpt_correction_T_min 0.8136
_exptl_absorpt_correction_type multi-scan
_exptl_absorpt_process_details 'ABSCOR (Rigaku, 1995)'
_exptl_crystal_colour yellow
_exptl_crystal_density_diffrn 1.671
_exptl_crystal_density_method 'not measured'
_exptl_crystal_description block
_exptl_crystal_F_000 1744
_exptl_crystal_size_max 0.12
_exptl_crystal_size_mid 0.1
_exptl_crystal_size_min 0.06
_refine_diff_density_max 1.568
_refine_diff_density_min -3.242
_refine_diff_density_rms 0.175
_refine_ls_extinction_method none
_refine_ls_goodness_of_fit_ref 0.982
_refine_ls_hydrogen_treatment mixed
_refine_ls_matrix_type full
_refine_ls_number_parameters 521
_refine_ls_number_reflns 7991
_refine_ls_number_restraints 2
_refine_ls_restrained_S_all 0.982
_refine_ls_R_factor_all 0.1121
_refine_ls_R_factor_gt 0.066
_refine_ls_shift/su_max 0.001
_refine_ls_shift/su_mean 0
_refine_ls_structure_factor_coef Fsqd
_refine_ls_weighting_details 'calc w=1/[\s^2^(Fo^2^)+(0.0838P)^2^+0.0000P] where P=(Fo^2^+2Fc^2^)/3'
_refine_ls_weighting_scheme calc
_refine_ls_wR_factor_gt 0.1516
_refine_ls_wR_factor_ref 0.1788
_reflns_number_gt 4852
_reflns_number_total 7991
_reflns_threshold_expression >2sigma(I)
_cod_data_source_file ic5b00040_si_002.cif
_cod_data_source_block PrMoBox
_cod_depositor_comments 'Adding full bibliography for 4342874--4342887.cif.'
_cod_original_sg_symbol_H-M 'P 21/n'
_cod_database_code 4342876

loop_
_symmetry_equiv_pos_as_xyz
'x, y, z'
'-x+1/2, y+1/2, -z+1/2'
'-x, -y, -z'
'x-1/2, -y-1/2, z-1/2'

loop_
_atom_site_label
_atom_site_type_symbol
_atom_site_fract_x
_atom_site_fract_y
_atom_site_fract_z
_atom_site_U_iso_or_equiv
_atom_site_adp_type
_atom_site_occupancy
_atom_site_symmetry_multiplicity
_atom_site_calc_flag
_atom_site_refinement_flags
Pr1 Pr 0.28891(3) 0.628994(19) 0.38524(3) 0.03193(15) Uani 1 1 d .
Mo1 Mo 0.56226(5) 0.63115(3) 0.73643(4) 0.02892(17) Uani 1 1 d .
O5 O 0.6122(4) 0.7382(3) 0.3270(4) 0.0510(14) Uani 1 1 d .
O6 O 0.5009(5) 0.8199(3) 0.4526(4) 0.0534(15) Uani 1 1 d .
O1 O 0.2971(5) 0.6222(3) 0.2143(4) 0.0470(14) Uani 1 1 d .
O4 O -0.0068(4) 0.4835(3) 0.3239(4) 0.0478(14) Uani 1 1 d .
O3 O 0.0993(4) 0.4380(2) 0.4912(4) 0.0424(13) Uani 1 1 d .
O2 O 0.1713(4) 0.6687(3) 0.5020(4) 0.0400(12) Uani 1 1 d .
O7 O 0.2615(5) 0.4219(3) 0.8759(4) 0.0555(16) Uani 1 1 d D
N3 N 0.6816(5) 0.7716(3) 0.8075(4) 0.0393(15) Uani 1 1 d .
N8 N 0.5743(6) 0.6194(4) 0.9719(5) 0.057(2) Uani 1 1 d .
N7 N 0.3559(6) 0.5379(4) 0.7939(5) 0.0490(18) Uani 1 1 d .
N2 N 0.6123(5) 0.4806(3) 0.6535(4) 0.0388(15) Uani 1 1 d .
N5 N 0.3839(6) 0.7508(4) 0.7590(5) 0.0513(18) Uani 1 1 d .
N4 N 0.6818(5) 0.6892(3) 0.5485(4) 0.0390(15) Uani 1 1 d .
N6 N 0.8132(5) 0.5889(4) 0.7963(5) 0.0534(19) Uani 1 1 d .
N1 N 0.4036(5) 0.6140(3) 0.5418(4) 0.0350(14) Uani 1 1 d .
N15 N 0.4822(5) 0.6601(3) 0.3362(4) 0.0389(15) Uani 1 1 d .
N16 N 0.3674(5) 0.7434(3) 0.4455(4) 0.0404(15) Uani 1 1 d .
N11 N 0.2916(5) 0.6166(3) 0.0525(4) 0.0401(15) Uani 1 1 d .
N13 N 0.2191(5) 0.5230(3) 0.4805(4) 0.0362(14) Uani 1 1 d .
N14 N 0.1095(5) 0.5697(3) 0.3176(4) 0.0381(15) Uani 1 1 d .
C3 C 0.6404(6) 0.7226(4) 0.7834(5) 0.0327(16) Uani 1 1 d .
C6 C 0.7265(6) 0.6040(4) 0.7769(5) 0.0403(18) Uani 1 1 d .
C7 C 0.4278(6) 0.5709(4) 0.7761(5) 0.0404(19) Uani 1 1 d .
C8 C 0.5682(6) 0.6232(4) 0.8916(5) 0.0372(18) Uani 1 1 d .
C2 C 0.5947(5) 0.5334(4) 0.6835(5) 0.0331(16) Uani 1 1 d .
C5 C 0.4447(6) 0.7082(4) 0.7509(5) 0.0365(17) Uani 1 1 d .
C4 C 0.6413(6) 0.6687(3) 0.6152(5) 0.0322(16) Uani 1 1 d .
C1 C 0.4564(6) 0.6210(3) 0.6102(5) 0.0314(16) Uani 1 1 d .
C25 C 0.5194(6) 0.7164(4) 0.3594(5) 0.0416(19) Uani 1 1 d .
C23 C 0.5594(7) 0.6312(4) 0.2707(7) 0.045(2) Uani 1 1 d .
C24 C 0.6454(8) 0.6846(5) 0.2626(8) 0.054(2) Uani 1 1 d .
C27 C 0.4182(8) 0.8496(5) 0.5093(7) 0.070(3) Uani 1 1 d .
H27B H 0.3924 0.8923 0.4807 0.084 Uiso 1 1 calc R
H27A H 0.446 0.858 0.5756 0.084 Uiso 1 1 calc R
C28 C 0.3286(7) 0.7977(4) 0.5074(6) 0.048(2) Uani 1 1 d .
H28A H 0.3171 0.7809 0.5725 0.058 Uiso 1 1 calc R
H28B H 0.2609 0.8169 0.4801 0.058 Uiso 1 1 calc R
C26 C 0.4605(7) 0.7613(4) 0.4225(5) 0.0393(18) Uani 1 1 d .
C11 C 0.2753(6) 0.6468(4) 0.1333(6) 0.0381(18) Uani 1 1 d .
C13 C 0.2641(7) 0.6482(5) -0.0394(6) 0.052(2) Uani 1 1 d .
H13C H 0.2047 0.624 -0.0718 0.062 Uiso 1 1 calc R
H13B H 0.3262 0.6471 -0.079 0.062 Uiso 1 1 calc R
H13A H 0.2431 0.6947 -0.029 0.062 Uiso 1 1 calc R
C14 C 0.3351(7) 0.5490(4) 0.0507(6) 0.053(2) Uani 1 1 d .
H14B H 0.2876 0.5184 0.0828 0.063 Uiso 1 1 calc R
H14C H 0.406 0.5484 0.0838 0.063 Uiso 1 1 calc R
H14A H 0.341 0.5347 -0.0157 0.063 Uiso 1 1 calc R
C19 C 0.1350(6) 0.4931(4) 0.4483(5) 0.0363(17) Uani 1 1 d .
C20 C 0.0780(6) 0.5177(4) 0.3602(5) 0.0375(18) Uani 1 1 d .
C22 C 0.0374(8) 0.5787(5) 0.2323(6) 0.053(2) Uani 1 1 d .
C21 C -0.0295(7) 0.5136(5) 0.2297(6) 0.054(2) Uani 1 1 d .
C18 C 0.1812(6) 0.4238(4) 0.5683(6) 0.046(2) Uani 1 1 d .
H18A H 0.2167 0.3804 0.5575 0.055 Uiso 1 1 calc R
H18B H 0.1492 0.4228 0.6313 0.055 Uiso 1 1 calc R
C17 C 0.2617(7) 0.4826(4) 0.5625(6) 0.044(2) Uani 1 1 d .
C15B C 0.1263(15) 0.6495(9) 0.6796(13) 0.037(4) Uani 0.4 1 d P
C16 C -0.0514(7) 0.6906(6) 0.6547(9) 0.084(4) Uani 1 1 d .
C15A C -0.0330(12) 0.7263(8) 0.4972(10) 0.057(4) Uani 0.6 1 d P
N12B N 0.050(2) 0.6815(14) 0.6089(17) 0.036(6) Uani 0.4 1 d PU
N12A N 0.0192(18) 0.6936(10) 0.5798(14) 0.046(5) Uani 0.6 1 d PU
C12B C 0.0851(17) 0.6880(11) 0.5149(14) 0.037(5) Uani 0.4 1 d P
C12A C 0.1095(14) 0.6665(7) 0.5787(15) 0.050(4) Uani 0.6 1 d P
H7A H 0.288(6) 0.464(5) 0.855(6) 0.06(3) Uiso 1 1 d .
H17A H 0.339(6) 0.462(4) 0.545(5) 0.05(2) Uiso 1 1 d .
H17B H 0.259(5) 0.511(3) 0.614(4) 0.011(15) Uiso 1 1 d .
H22B H -0.013(8) 0.616(5) 0.247(7) 0.09(4) Uiso 1 1 d .
H11 H 0.241(5) 0.694(3) 0.125(4) 0.017(15) Uiso 1 1 d .
H21B H -0.112(6) 0.528(4) 0.229(4) 0.035(19) Uiso 1 1 d .
H23B H 0.529(5) 0.614(3) 0.208(5) 0.022(17) Uiso 1 1 d .
H23A H 0.586(6) 0.593(4) 0.304(5) 0.04(2) Uiso 1 1 d .
H22A H 0.076(6) 0.583(4) 0.174(5) 0.04(2) Uiso 1 1 d .
H24B H 0.640(8) 0.705(5) 0.190(8) 0.09(3) Uiso 1 1 d .
H24A H 0.705(7) 0.668(5) 0.290(6) 0.06(3) Uiso 1 1 d .
H21A H 0.000(8) 0.480(6) 0.187(7) 0.09(4) Uiso 1 1 d .
H7B H 0.331(4) 0.399(4) 0.891(6) 0.07(3) Uiso 1 1 d D

loop_
_atom_site_aniso_label
_atom_site_aniso_U_11
_atom_site_aniso_U_22
_atom_site_aniso_U_33
_atom_site_aniso_U_23
_atom_site_aniso_U_13
_atom_site_aniso_U_12
Pr1 0.0380(3) 0.0176(2) 0.0400(3) 0.00171(16) 0.00028(17) 0.00162(17)
Mo1 0.0334(4) 0.0168(3) 0.0369(4) -0.0001(2) 0.0044(3) -0.0004(2)
O5 0.046(3) 0.043(4) 0.064(4) -0.002(3) 0.003(3) -0.012(3)
O6 0.060(4) 0.034(3) 0.066(4) -0.009(3) 0.003(3) -0.016(3)
O1 0.063(4) 0.041(3) 0.037(3) 0.005(3) 0.006(3) 0.012(3)
O4 0.039(3) 0.052(4) 0.052(3) -0.008(3) -0.001(2) -0.006(3)
O3 0.042(3) 0.027(3) 0.058(3) 0.002(2) 0.003(2) -0.005(2)
O2 0.041(3) 0.030(3) 0.049(3) 0.003(2) 0.006(2) 0.005(2)
O7 0.058(4) 0.043(4) 0.065(4) 0.017(3) 0.003(3) -0.007(3)
N3 0.050(4) 0.026(3) 0.043(4) -0.002(3) 0.001(3) -0.007(3)
N8 0.053(5) 0.074(6) 0.043(4) 0.010(4) -0.002(3) -0.007(4)
N7 0.059(5) 0.040(4) 0.048(4) -0.004(3) 0.011(3) -0.013(4)
N2 0.039(4) 0.025(4) 0.052(4) 0.003(3) 0.001(3) -0.002(3)
N5 0.045(4) 0.044(4) 0.066(5) -0.004(4) 0.004(3) 0.011(4)
N4 0.039(4) 0.031(4) 0.047(4) -0.001(3) 0.008(3) -0.003(3)
N6 0.038(4) 0.054(5) 0.067(5) -0.006(4) -0.007(3) 0.003(4)
N1 0.039(4) 0.018(3) 0.047(4) 0.005(3) -0.001(3) 0.000(3)
N15 0.046(4) 0.021(3) 0.049(4) 0.002(3) 0.003(3) -0.005(3)
N16 0.054(4) 0.023(3) 0.044(4) 0.005(3) -0.001(3) -0.002(3)
N11 0.052(4) 0.031(4) 0.039(4) -0.001(3) 0.010(3) -0.001(3)
N13 0.041(4) 0.025(3) 0.042(3) 0.000(3) -0.002(3) 0.001(3)
N14 0.034(3) 0.038(4) 0.041(4) 0.002(3) -0.003(3) 0.006(3)
C3 0.041(4) 0.024(4) 0.034(4) 0.002(3) 0.011(3) -0.001(3)
C6 0.039(4) 0.032(4) 0.050(5) -0.006(4) 0.005(3) -0.002(4)
C7 0.048(5) 0.035(5) 0.038(4) -0.013(4) 0.006(3) 0.006(4)
C8 0.042(4) 0.041(5) 0.028(4) 0.006(3) 0.001(3) -0.003(4)
C2 0.026(4) 0.021(4) 0.052(5) 0.006(3) 0.002(3) 0.002(3)
C5 0.045(5) 0.031(4) 0.033(4) -0.001(3) -0.001(3) 0.003(4)
C4 0.039(4) 0.022(4) 0.036(4) -0.005(3) 0.000(3) -0.001(3)
C1 0.034(4) 0.016(4) 0.044(4) 0.006(3) 0.003(3) -0.004(3)
C25 0.043(5) 0.041(5) 0.041(4) 0.008(4) 0.005(3) 0.001(4)
C23 0.043(5) 0.036(5) 0.058(6) -0.004(4) 0.003(4) 0.002(4)
C24 0.045(6) 0.037(5) 0.080(7) 0.001(5) 0.009(5) -0.006(4)
C27 0.096(8) 0.048(6) 0.068(7) -0.027(5) 0.021(6) -0.014(6)
C28 0.062(6) 0.032(5) 0.051(5) -0.007(4) 0.003(4) 0.003(4)
C26 0.057(5) 0.020(4) 0.041(4) 0.002(3) -0.003(4) -0.005(4)
C11 0.036(4) 0.028(4) 0.050(5) -0.002(4) 0.006(3) -0.001(3)
C13 0.059(6) 0.050(6) 0.046(5) 0.006(4) 0.011(4) 0.015(4)
C14 0.077(6) 0.026(4) 0.057(5) -0.003(4) 0.016(4) 0.010(4)
C19 0.049(5) 0.021(4) 0.040(4) 0.002(3) 0.008(3) -0.002(3)
C20 0.037(4) 0.026(4) 0.050(5) -0.009(3) 0.002(3) -0.008(3)
C22 0.046(5) 0.071(7) 0.042(5) 0.000(5) -0.007(4) -0.001(5)
C21 0.041(5) 0.067(7) 0.052(5) -0.016(5) -0.005(4) 0.005(5)
C18 0.057(5) 0.028(4) 0.053(5) 0.006(4) 0.013(4) 0.007(4)
C17 0.055(6) 0.024(4) 0.053(5) 0.008(4) -0.008(4) 0.000(4)
C15B 0.040(11) 0.025(10) 0.046(11) 0.012(8) -0.004(8) -0.004(8)
C16 0.042(6) 0.091(9) 0.121(9) -0.066(7) 0.031(6) -0.011(6)
C15A 0.052(9) 0.064(11) 0.054(9) 0.035(8) 0.005(7) -0.010(8)
N12B 0.048(16) 0.023(12) 0.039(15) 0.003(10) 0.027(10) 0.010(10)
N12A 0.077(14) 0.017(8) 0.043(10) 0.009(6) -0.006(8) -0.004(8)
C12B 0.057(14) 0.035(12) 0.021(10) -0.012(9) 0.019(9) -0.007(10)
C12A 0.057(11) 0.021(8) 0.072(12) -0.005(8) 0.007(10) -0.017(7)

loop_
_atom_type_symbol
_atom_type_description
_atom_type_scat_dispersion_real
_atom_type_scat_dispersion_imag
_atom_type_scat_source
Pr Pr -0.218 2.8214 'International Tables Vol C Tables 4.2.6.8 and 6.1.1.4'
Mo Mo -1.6832 0.6857 'International Tables Vol C Tables 4.2.6.8 and 6.1.1.4'
C C 0.0033 0.0016 'International Tables Vol C Tables 4.2.6.8 and 6.1.1.4'
H H 0 0 'International Tables Vol C Tables 4.2.6.8 and 6.1.1.4'
N N 0.0061 0.0033 'International Tables Vol C Tables 4.2.6.8 and 6.1.1.4'
O O 0.0106 0.006 'International Tables Vol C Tables 4.2.6.8 and 6.1.1.4'

loop_
_geom_angle_atom_site_label_1
_geom_angle_atom_site_label_2
_geom_angle_atom_site_label_3
_geom_angle
_geom_angle_site_symmetry_1
_geom_angle_site_symmetry_3
O2 Pr1 O1 139.38(18) . .
O2 Pr1 N1 78.02(18) . .
O1 Pr1 N1 142.16(19) . .
O2 Pr1 N2 137.94(18) . 3_666
O1 Pr1 N2 72.37(18) . 3_666
N1 Pr1 N2 80.15(19) . 3_666
O2 Pr1 N3 73.15(18) . 4_575
O1 Pr1 N3 71.06(18) . 4_575
N1 Pr1 N3 134.19(19) . 4_575
N2 Pr1 N3 143.11(19) 3_666 4_575
O2 Pr1 N16 73.98(19) . .
O1 Pr1 N16 109.64(19) . .
N1 Pr1 N16 69.05(19) . .
N2 Pr1 N16 129.2(2) 3_666 .
N3 Pr1 N16 69.20(19) 4_575 .
O2 Pr1 N15 135.24(19) . .
O1 Pr1 N15 70.4(2) . .
N1 Pr1 N15 76.69(19) . .
N2 Pr1 N15 71.75(19) 3_666 .
N3 Pr1 N15 99.97(19) 4_575 .
N16 Pr1 N15 62.7(2) . .
O2 Pr1 N14 81.48(18) . .
O1 Pr1 N14 72.65(19) . .
N1 Pr1 N14 132.23(19) . .
N2 Pr1 N14 87.33(19) 3_666 .
N3 Pr1 N14 77.50(19) 4_575 .
N16 Pr1 N14 143.0(2) . .
N15 Pr1 N14 141.51(19) . .
O2 Pr1 N13 72.05(18) . .
O1 Pr1 N13 118.97(18) . .
N1 Pr1 N13 70.46(18) . .
N2 Pr1 N13 66.89(18) 3_666 .
N3 Pr1 N13 129.58(19) 4_575 .
N16 Pr1 N13 131.24(18) . .
N15 Pr1 N13 130.40(18) . .
N14 Pr1 N13 62.25(18) . .
C2 Mo1 C4 86.6(3) . .
C2 Mo1 C5 146.4(3) . .
C4 Mo1 C5 99.9(3) . .
C2 Mo1 C3 142.0(3) . .
C4 Mo1 C3 74.0(3) . .
C5 Mo1 C3 70.5(3) . .
C2 Mo1 C1 75.5(3) . .
C4 Mo1 C1 71.0(3) . .
C5 Mo1 C1 75.6(3) . .
C3 Mo1 C1 125.2(3) . .
C2 Mo1 C7 75.3(3) . .
C4 Mo1 C7 142.7(3) . .
C5 Mo1 C7 80.1(3) . .
C3 Mo1 C7 137.5(3) . .
C1 Mo1 C7 72.9(3) . .
C2 Mo1 C6 70.6(3) . .
C4 Mo1 C6 79.8(3) . .
C5 Mo1 C6 143.0(3) . .
C3 Mo1 C6 74.0(3) . .
C1 Mo1 C6 136.1(3) . .
C7 Mo1 C6 122.2(3) . .
C2 Mo1 C8 106.4(3) . .
C4 Mo1 C8 145.4(3) . .
C5 Mo1 C8 86.8(3) . .
C3 Mo1 C8 76.5(3) . .
C1 Mo1 C8 142.8(3) . .
C7 Mo1 C8 71.9(3) . .
C6 Mo1 C8 74.9(3) . .
C25 O5 C24 104.5(6) . .
C26 O6 C27 105.0(6) . .
C11 O1 Pr1 149.3(5) . .
C20 O4 C21 104.2(6) . .
C19 O3 C18 104.5(6) . .
C12B O2 C12A 47.0(11) . .
C12B O2 Pr1 145.2(10) . .
C12A O2 Pr1 158.0(7) . .
H7A O7 H7B 99(7) . .
C3 N3 Pr1 170.6(6) . 4_676
C2 N2 Pr1 161.3(6) . 3_666
C1 N1 Pr1 166.3(5) . .
C25 N15 C23 105.3(7) . .
C25 N15 Pr1 118.6(5) . .
C23 N15 Pr1 135.2(5) . .
C26 N16 C28 105.9(6) . .
C26 N16 Pr1 119.8(5) . .
C28 N16 Pr1 134.3(5) . .
C11 N11 C14 121.2(7) . .
C11 N11 C13 121.5(7) . .
C14 N11 C13 117.2(6) . .
C19 N13 C17 106.1(6) . .
C19 N13 Pr1 118.7(5) . .
C17 N13 Pr1 134.8(5) . .
C20 N14 C22 106.7(7) . .
C20 N14 Pr1 118.3(5) . .
C22 N14 Pr1 134.7(5) . .
N3 C3 Mo1 179.3(7) . .
N6 C6 Mo1 178.4(7) . .
N7 C7 Mo1 177.5(7) . .
N8 C8 Mo1 178.0(7) . .
N2 C2 Mo1 179.1(6) . .
N5 C5 Mo1 178.1(7) . .
N4 C4 Mo1 178.4(6) . .
N1 C1 Mo1 177.2(7) . .
N15 C25 O5 121.3(7) . .
N15 C25 C26 120.4(7) . .
O5 C25 C26 118.3(7) . .
N15 C23 C24 105.1(7) . .
N15 C23 H23B 117(4) . .
C24 C23 H23B 114(4) . .
N15 C23 H23A 103(5) . .
C24 C23 H23A 112(5) . .
H23B C23 H23A 105(6) . .
O5 C24 C23 103.9(7) . .
O5 C24 H24B 107(6) . .
C23 C24 H24B 108(6) . .
O5 C24 H24A 106(6) . .
C23 C24 H24A 106(6) . .
H24B C24 H24A 124(8) . .
O6 C27 C28 104.9(7) . .
O6 C27 H27B 110.8 . .
C28 C27 H27B 110.8 . .
O6 C27 H27A 110.8 . .
C28 C27 H27A 110.8 . .
H27B C27 H27A 108.8 . .
N16 C28 C27 104.0(7) . .
N16 C28 H28A 111 . .
C27 C28 H28A 111 . .
N16 C28 H28B 111 . .
C27 C28 H28B 111 . .
H28A C28 H28B 109 . .
N16 C26 O6 120.1(7) . .
N16 C26 C25 118.2(7) . .
O6 C26 C25 121.7(7) . .
O1 C11 N11 124.4(8) . .
O1 C11 H11 122(3) . .
N11 C11 H11 114(3) . .
N11 C13 H13C 109.5 . .
N11 C13 H13B 109.5 . .
H13C C13 H13B 109.5 . .
N11 C13 H13A 109.5 . .
H13C C13 H13A 109.5 . .
H13B C13 H13A 109.5 . .
N11 C14 H14B 109.5 . .
N11 C14 H14C 109.5 . .
H14B C14 H14C 109.5 . .
N11 C14 H14A 109.5 . .
H14B C14 H14A 109.5 . .
H14C C14 H14A 109.5 . .
N13 C19 O3 120.9(7) . .
N13 C19 C20 119.7(6) . .
O3 C19 C20 119.3(7) . .
N14 C20 O4 120.0(7) . .
N14 C20 C19 120.9(6) . .
O4 C20 C19 119.1(7) . .
N14 C22 C21 103.0(7) . .
N14 C22 H22B 107(6) . .
C21 C22 H22B 106(6) . .
N14 C22 H22A 112(4) . .
C21 C22 H22A 111(4) . .
H22B C22 H22A 117(7) . .
O4 C21 C22 104.2(7) . .
O4 C21 H21B 105(4) . .
C22 C21 H21B 107(4) . .
O4 C21 H21A 102(6) . .
C22 C21 H21A 112(6) . .
H21B C21 H21A 125(7) . .
O3 C18 C17 104.1(6) . .
O3 C18 H18A 110.9 . .
C17 C18 H18A 110.9 . .
O3 C18 H18B 110.9 . .
C17 C18 H18B 110.9 . .
H18A C18 H18B 109 . .
N13 C17 C18 104.2(6) . .
N13 C17 H17A 109(4) . .
C18 C17 H17A 109(4) . .
N13 C17 H17B 104(4) . .
C18 C17 H17B 112(4) . .
H17A C17 H17B 118(6) . .
N12A C15A C12B 47.1(12) . .
N12A N12B C12A 109(5) . .
N12A N12B C12B 63(4) . .
C12A N12B C12B 46.2(18) . .
N12A N12B C16 73(5) . .
C12A N12B C16 168(3) . .
C12B N12B C16 136(2) . .
N12A N12B C15B 178(6) . .
C12A N12B C15B 70(2) . .
C12B N12B C15B 116(2) . .
C16 N12B C15B 107.7(17) . .
N12B N12A C12B 92(5) . .
C12A N12A C12B 47.9(15) . .
N12B N12A C16 83(5) . .
C12A N12A C16 126.3(18) . .
C12B N12A C16 172(2) . .
N12B N12A C15A 167(6) . .
C12A N12A C15A 124(2) . .
C12B N12A C15A 75.6(16) . .
C16 N12A C15A 109.7(16) . .
C12A C12B O2 76(2) . .
C12A C12B N12A 65.5(15) . .
O2 C12B N12A 142(2) . .
O2 C12B N12B 117(2) . .
C12A C12B C15A 123(2) . .
O2 C12B C15A 160.9(18) . .
N12A C12B C15A 57.3(13) . .
N12B C12B C15A 82.1(16) . .
N12B C12A C12B 93(2) . .
C12B C12A N12A 66.5(18) . .
N12B C12A O2 149(3) . .
C12B C12A O2 56.8(16) . .
N12A C12A O2 123.2(18) . .
N12B C12A C15B 73(3) . .
C12B C12A C15B 165(2) . .
N12A C12A C15B 99.9(19) . .
O2 C12A C15B 135.6(16) . .

loop_
_geom_bond_atom_site_label_1
_geom_bond_atom_site_label_2
_geom_bond_distance
_geom_bond_site_symmetry_2
Pr1 O2 2.395(5) .
Pr1 O1 2.408(5) .
Pr1 N1 2.576(6) .
Pr1 N2 2.588(6) 3_666
Pr1 N3 2.605(6) 4_575
Pr1 N16 2.612(6) .
Pr1 N15 2.628(6) .
Pr1 N14 2.670(6) .
Pr1 N13 2.677(6) .
Mo1 C2 2.137(7) .
Mo1 C4 2.147(8) .
Mo1 C5 2.149(8) .
Mo1 C3 2.161(7) .
Mo1 C1 2.163(8) .
Mo1 C7 2.168(9) .
Mo1 C6 2.175(8) .
Mo1 C8 2.178(7) .
O5 C25 1.343(9) .
O5 C24 1.475(11) .
O6 C26 1.335(9) .
O6 C27 1.465(10) .
O1 C11 1.253(9) .
O4 C20 1.340(8) .
O4 C21 1.465(10) .
O3 C19 1.344(8) .
O3 C18 1.478(9) .
O2 C12B 1.17(2) .
O2 C12A 1.36(2) .
O7 H7A 0.97(9) .
O7 H7B 1.00(2) .
N3 C3 1.150(9) .
N3 Pr1 2.605(6) 4_676
N8 C8 1.126(10) .
N7 C7 1.155(10) .
N2 C2 1.162(9) .
N2 Pr1 2.588(6) 3_666
N5 C5 1.153(9) .
N4 C4 1.162(9) .
N6 C6 1.147(9) .
N1 C1 1.144(9) .
N15 C25 1.256(10) .
N15 C23 1.486(10) .
N16 C26 1.279(10) .
N16 C28 1.488(10) .
N11 C11 1.310(10) .
N11 C14 1.457(9) .
N11 C13 1.459(10) .
N13 C19 1.273(9) .
N13 C17 1.479(9) .
N14 C20 1.272(9) .
N14 C22 1.472(10) .
C25 C26 1.484(11) .
C23 C24 1.526(12) .
C23 H23B 1.00(6) .
C23 H23A 0.95(8) .
C24 H24B 1.09(10) .
C24 H24A 0.89(9) .
C27 C28 1.528(12) .
C27 H27B 0.99 .
C27 H27A 0.99 .
C28 H28A 0.99 .
C28 H28B 0.99 .
C11 H11 1.04(6) .
C13 H13C 0.98 .
C13 H13B 0.98 .
C13 H13A 0.98 .
C14 H14B 0.98 .
C14 H14C 0.98 .
C14 H14A 0.98 .
C19 C20 1.478(10) .
C22 C21 1.547(13) .
C22 H22B 1.01(10) .
C22 H22A 0.98(7) .
C21 H21B 1.07(7) .
C21 H21A 0.99(10) .
C18 C17 1.554(11) .
C18 H18A 0.99 .
C18 H18B 0.99 .
C17 H17A 1.09(8) .
C17 H17B 0.92(6) .
C15B C12A 1.46(3) .
C15B N12B 1.49(3) .
C16 N12A 1.41(3) .
C16 N12B 1.46(3) .
C15A N12A 1.454(19) .

loop_
_geom_torsion_atom_site_label_1
_geom_torsion_atom_site_label_2
_geom_torsion_atom_site_label_3
_geom_torsion_atom_site_label_4
_geom_torsion
_geom_torsion_site_symmetry_1
O2 Pr1 O1 C11 33.7(12) .
N1 Pr1 O1 C11 -135.2(10) .
N2 Pr1 O1 C11 179.4(11) 3_666
N3 Pr1 O1 C11 4.2(10) 4_575
N16 Pr1 O1 C11 -54.4(11) .
N15 Pr1 O1 C11 -104.3(10) .
N14 Pr1 O1 C11 86.6(10) .
N13 Pr1 O1 C11 129.7(10) .
O1 Pr1 O2 C12B 12(2) .
N1 Pr1 O2 C12B -174.6(19) .
N2 Pr1 O2 C12B -114.3(19) 3_666
N3 Pr1 O2 C12B 41.4(19) 4_575
N16 Pr1 O2 C12B 114.0(19) .
N15 Pr1 O2 C12B 128.7(19) .
N14 Pr1 O2 C12B -38.0(19) .
N13 Pr1 O2 C12B -101.5(19) .
O1 Pr1 O2 C12A 124(2) .
N1 Pr1 O2 C12A -63(2) .
N2 Pr1 O2 C12A -2(2) 3_666
N3 Pr1 O2 C12A 153(2) 4_575
N16 Pr1 O2 C12A -134(2) .
N15 Pr1 O2 C12A -119(2) .
N14 Pr1 O2 C12A 74(2) .
N13 Pr1 O2 C12A 11(2) .
O2 Pr1 N1 C1 -75(3) .
O1 Pr1 N1 C1 98(3) .
N2 Pr1 N1 C1 142(3) 3_666
N3 Pr1 N1 C1 -23(3) 4_575
N16 Pr1 N1 C1 3(3) .
N15 Pr1 N1 C1 68(3) .
N14 Pr1 N1 C1 -141(2) .
N13 Pr1 N1 C1 -150(3) .
O2 Pr1 N15 C25 -19.9(7) .
O1 Pr1 N15 C25 121.8(6) .
N1 Pr1 N15 C25 -77.2(6) .
N2 Pr1 N15 C25 -161.0(6) 3_666
N3 Pr1 N15 C25 56.1(6) 4_575
N16 Pr1 N15 C25 -4.1(5) .
N14 Pr1 N15 C25 138.5(5) .
N13 Pr1 N15 C25 -126.4(5) .
O2 Pr1 N15 C23 172.4(7) .
O1 Pr1 N15 C23 -45.9(7) .
N1 Pr1 N15 C23 115.2(7) .
N2 Pr1 N15 C23 31.3(7) 3_666
N3 Pr1 N15 C23 -111.5(7) 4_575
N16 Pr1 N15 C23 -171.8(8) .
N14 Pr1 N15 C23 -29.1(9) .
N13 Pr1 N15 C23 65.9(8) .
O2 Pr1 N16 C26 169.5(6) .
O1 Pr1 N16 C26 -53.1(6) .
N1 Pr1 N16 C26 86.4(6) .
N2 Pr1 N16 C26 29.7(6) 3_666
N3 Pr1 N16 C26 -112.9(6) 4_575
N15 Pr1 N16 C26 1.0(5) .
N14 Pr1 N16 C26 -140.1(5) .
N13 Pr1 N16 C26 122.2(5) .
O2 Pr1 N16 C28 -8.9(6) .
O1 Pr1 N16 C28 128.5(7) .
N1 Pr1 N16 C28 -92.0(7) .
N2 Pr1 N16 C28 -148.6(6) 3_666
N3 Pr1 N16 C28 68.8(7) 4_575
N15 Pr1 N16 C28 -177.4(7) .
N14 Pr1 N16 C28 41.5(8) .
N13 Pr1 N16 C28 -56.2(7) .
O2 Pr1 N13 C19 91.2(6) .
O1 Pr1 N13 C19 -45.9(6) .
N1 Pr1 N13 C19 174.5(6) .
N2 Pr1 N13 C19 -98.1(6) 3_666
N3 Pr1 N13 C19 42.7(6) 4_575
N16 Pr1 N13 C19 139.1(5) .
N15 Pr1 N13 C19 -134.0(5) .
N14 Pr1 N13 C19 1.5(5) .
O2 Pr1 N13 C17 -96.5(7) .
O1 Pr1 N13 C17 126.4(7) .
N1 Pr1 N13 C17 -13.2(7) .
N2 Pr1 N13 C17 74.2(7) 3_666
N3 Pr1 N13 C17 -145.0(7) 4_575
N16 Pr1 N13 C17 -48.6(8) .
N15 Pr1 N13 C17 38.3(8) .
N14 Pr1 N13 C17 173.8(8) .
O2 Pr1 N14 C20 -76.9(5) .
O1 Pr1 N14 C20 134.8(6) .
N1 Pr1 N14 C20 -11.7(6) .
N2 Pr1 N14 C20 62.4(6) 3_666
N3 Pr1 N14 C20 -151.4(6) 4_575
N16 Pr1 N14 C20 -125.4(5) .
N15 Pr1 N14 C20 118.2(5) .
N13 Pr1 N14 C20 -2.8(5) .
O2 Pr1 N14 C22 110.5(8) .
O1 Pr1 N14 C22 -37.9(8) .
N1 Pr1 N14 C22 175.7(7) .
N2 Pr1 N14 C22 -110.2(8) 3_666
N3 Pr1 N14 C22 35.9(8) 4_575
N16 Pr1 N14 C22 61.9(9) .
N15 Pr1 N14 C22 -54.4(9) .
N13 Pr1 N14 C22 -175.4(8) .
C23 N15 C25 O5 -1.1(10) .
Pr1 N15 C25 O5 -172.1(5) .
C23 N15 C25 C26 177.8(7) .
Pr1 N15 C25 C26 6.8(10) .
C24 O5 C25 N15 2.5(10) .
C24 O5 C25 C26 -176.4(7) .
C25 N15 C23 C24 -0.8(9) .
Pr1 N15 C23 C24 168.0(6) .
C25 O5 C24 C23 -2.6(9) .
N15 C23 C24 O5 2.1(10) .
C26 O6 C27 C28 1.3(9) .
C26 N16 C28 C27 2.2(9) .
Pr1 N16 C28 C27 -179.2(6) .
O6 C27 C28 N16 -2.2(9) .
C28 N16 C26 O6 -1.6(9) .
Pr1 N16 C26 O6 179.6(5) .
C28 N16 C26 C25 -179.6(7) .
Pr1 N16 C26 C25 1.6(9) .
C27 O6 C26 N16 0.2(10) .
C27 O6 C26 C25 178.0(8) .
N15 C25 C26 N16 -5.8(11) .
O5 C25 C26 N16 173.1(7) .
N15 C25 C26 O6 176.3(7) .
O5 C25 C26 O6 -4.8(11) .
Pr1 O1 C11 N11 -172.8(6) .
C14 N11 C11 O1 1.6(12) .
C13 N11 C11 O1 179.9(8) .
C17 N13 C19 O3 2.8(9) .
Pr1 N13 C19 O3 177.1(5) .
C17 N13 C19 C20 -174.7(7) .
Pr1 N13 C19 C20 -0.4(9) .
C18 O3 C19 N13 -4.1(9) .
C18 O3 C19 C20 173.4(7) .
C22 N14 C20 O4 -0.1(10) .
Pr1 N14 C20 O4 -174.6(5) .
C22 N14 C20 C19 178.4(7) .
Pr1 N14 C20 C19 3.9(9) .
C21 O4 C20 N14 9.2(9) .
C21 O4 C20 C19 -169.4(7) .
N13 C19 C20 N14 -2.4(11) .
O3 C19 C20 N14 -180.0(7) .
N13 C19 C20 O4 176.1(7) .
O3 C19 C20 O4 -1.5(10) .
C20 N14 C22 C21 -8.5(9) .
Pr1 N14 C22 C21 164.7(5) .
C20 O4 C21 C22 -13.3(9) .
N14 C22 C21 O4 13.3(9) .
C19 O3 C18 C17 3.3(7) .
C19 N13 C17 C18 -0.2(9) .
Pr1 N13 C17 C18 -173.2(5) .
O3 C18 C17 N13 -1.9(8) .
N12A C16 N12B C12A -101(17) .
N12A C16 N12B C12B -8(2) .
N12A C16 N12B C15B -178(6) .
C12A C15B N12B C12B -5.2(15) .
C12A C15B N12B C16 167(3) .
C12B N12B N12A C12A 6(5) .
C16 N12B N12A C12A -167(4) .
C12A N12B N12A C12B -6(5) .
C16 N12B N12A C12B -173.9(18) .
C12A N12B N12A C16 167(4) .
C12B N12B N12A C16 173.9(18) .
C12A N12B N12A C15A -3E1(3) .
C12B N12B N12A C15A -2E1(2) .
C16 N12B N12A C15A 16E1(2) .
N12B C16 N12A C12A 11(3) .
N12B C16 N12A C15A -176(6) .
C12B C15A N12A N12B 2E1(2) .
C12B C15A N12A C12A -0.9(17) .
C12B C15A N12A C16 -174(2) .
Pr1 O2 C12B C12A 151.7(12) .
C12A O2 C12B N12A 5(2) .
Pr1 O2 C12B N12A 157(2) .
C12A O2 C12B N12B 5.4(16) .
Pr1 O2 C12B N12B 157.1(16) .
C12A O2 C12B C15A 174(6) .
Pr1 O2 C12B C15A -35(6) .
N12B N12A C12B C12A 6(4) .
C15A N12A C12B C12A -179.0(19) .
N12B N12A C12B O2 1(6) .
C12A N12A C12B O2 -5(3) .
C15A N12A C12B O2 176(3) .
C12A N12A C12B N12B -6(4) .
C15A N12A C12B N12B 175(5) .
N12B N12A C12B C15A -175(5) .
C12A N12A C12B C15A 179.0(19) .
N12A N12B C12B C12A -172(6) .
C16 N12B C12B C12A -163(4) .
C15B N12B C12B C12A 7(2) .
N12A N12B C12B O2 -180(5) .
C12A N12B C12B O2 -8(2) .
C16 N12B C12B O2 -171(2) .
C15B N12B C12B O2 -1(3) .
C12A N12B C12B N12A 172(6) .
C16 N12B C12B N12A 8(3) .
C15B N12B C12B N12A 178(6) .
N12A N12B C12B C15A 4(4) .
C12A N12B C12B C15A 176(3) .
C16 N12B C12B C15A 13(3) .
C15B N12B C12B C15A -177(2) .
N12A C15A C12B C12A 1(2) .
N12A C15A C12B O2 -172(6) .
N12A C15A C12B N12B -2(2) .
N12A N12B C12A C12B 8(6) .
C16 N12B C12A C12B 105(15) .
C15B N12B C12A C12B -173.5(18) .
C12B N12B C12A N12A -8(6) .
C16 N12B C12A N12A 97(17) .
C15B N12B C12A N12A 178(6) .
N12A N12B C12A O2 20(9) .
C12B N12B C12A O2 12(4) .
C16 N12B C12A O2 117(13) .
C15B N12B C12A O2 -161(4) .
N12A N12B C12A C15B -178(6) .
C12B N12B C12A C15B 173.5(18) .
C16 N12B C12A C15B -82(15) .
O2 C12B C12A N12B 173(2) .
N12A C12B C12A N12B -4(3) .
C15A C12B C12A N12B -5(3) .
O2 C12B C12A N12A 176.5(17) .
N12B C12B C12A N12A 4(3) .
C15A C12B C12A N12A -1.0(19) .
N12A C12B C12A O2 -176.5(17) .
N12B C12B C12A O2 -173(2) .
C15A C12B C12A O2 -178(2) .
O2 C12B C12A C15B 148(7) .
N12A C12B C12A C15B -28(8) .
N12B C12B C12A C15B -24(7) .
C15A C12B C12A C15B -29(9) .
C12B N12A C12A N12B 171(6) .
C16 N12A C12A N12B -16(5) .
C15A N12A C12A N12B 172(7) .
N12B N12A C12A C12B -171(6) .
C16 N12A C12A C12B 173(3) .
C15A N12A C12A C12B 1(2) .
N12B N12A C12A O2 -168(5) .
C12B N12A C12A O2 3.5(17) .
C16 N12A C12A O2 176.7(14) .
C15A N12A C12A O2 5(3) .
N12B N12A C12A C15B 1(6) .
C12B N12A C12A C15B 172.8(19) .
C16 N12A C12A C15B -14(2) .
C15A N12A C12A C15B 173.9(18) .
C12B O2 C12A N12B -14(5) .
Pr1 O2 C12A N12B -148(4) .
Pr1 O2 C12A C12B -134(2) .
C12B O2 C12A N12A -3.8(19) .
Pr1 O2 C12A N12A -137.5(19) .
C12B O2 C12A C15B -169(3) .
Pr1 O2 C12A C15B 58(3) .
N12B C15B C12A C12B 25(8) .
N12B C15B C12A N12A -1(3) .
N12B C15B C12A O2 166(3) .
